data_2219239
loop_
_publ_author_name
'Lo, Kong Mun'
'Ng, Seik Weng'

_publ_section_title
;
 Bis(carboxymethyl)ammonium 4-toluenesulfonate
;
_journal_coeditor_code BH2187
_journal_issue 9
_journal_name_full 'Acta Crystallographica Section E'
_journal_page_first o1798
_journal_paper_doi 10.1107/S1600536808026214
_journal_volume 64
_journal_year 2008
_chemical_formula_iupac 'C4 H8 N O4 +,  C7 H7 O3 S -'
_chemical_formula_moiety 'C4 H8 N O4 +,  C7 H7 O3 S -'
_chemical_formula_sum 'C11 H15 N O7 S'
_chemical_formula_weight 305.30
_chemical_name_systematic
;
Bis(carboxymethyl)ammonium 4-toluenesulfonate
;
_space_group_IT_number 61
_symmetry_cell_setting orthorhombic
_symmetry_space_group_name_Hall '-P 2ac 2ab'
_symmetry_space_group_name_H-M 'P b c a'
_atom_sites_solution_hydrogens geom
_atom_sites_solution_primary direct
_atom_sites_solution_secondary difmap
_audit_creation_method SHELXL-97
_cell_angle_alpha 90.00
_cell_angle_beta 90.00
_cell_angle_gamma 90.00
_cell_formula_units_Z 8
_cell_length_a 9.9291(2)
_cell_length_b 10.3636(2)
_cell_length_c 25.8862(5)
_cell_measurement_reflns_used 4293
_cell_measurement_temperature 100(2)
_cell_measurement_theta_max 27.2
_cell_measurement_theta_min 2.9
_cell_volume 2663.72(9)
_computing_cell_refinement 'SAINT (Bruker, 2007)'
_computing_data_collection 'APEX2 (Bruker, 2007)'
_computing_data_reduction 'SAINT (Bruker, 2007)'
_computing_molecular_graphics 'X-SEED (Barbour, 2001)'
_computing_publication_material 'publCIF (Westrip, 2008)'
_computing_structure_refinement 'SHELXL97 (Sheldrick, 2008)'
_computing_structure_solution 'SHELXS97 (Sheldrick, 2008)'
_diffrn_ambient_temperature 100(2)
_diffrn_measured_fraction_theta_full 1.000
_diffrn_measured_fraction_theta_max 1.000
_diffrn_measurement_device_type 'Bruker SMART APEX'
_diffrn_measurement_method \w
_diffrn_radiation_monochromator graphite
_diffrn_radiation_source 'fine-focus sealed tube'
_diffrn_radiation_type MoK\a
_diffrn_radiation_wavelength 0.71073
_diffrn_reflns_av_R_equivalents 0.0480
_diffrn_reflns_av_sigmaI/netI 0.0300
_diffrn_reflns_limit_h_max 7
_diffrn_reflns_limit_h_min -12
_diffrn_reflns_limit_k_max 13
_diffrn_reflns_limit_k_min -13
_diffrn_reflns_limit_l_max 33
_diffrn_reflns_limit_l_min -33
_diffrn_reflns_number 20842
_diffrn_reflns_theta_full 27.49
_diffrn_reflns_theta_max 27.49
_diffrn_reflns_theta_min 1.57
_diffrn_standards_decay_% 0
_diffrn_standards_interval_count 0
_diffrn_standards_interval_time 0
_diffrn_standards_number 0
_exptl_absorpt_coefficient_mu 0.275
_exptl_absorpt_correction_T_max 0.9295
_exptl_absorpt_correction_T_min 0.9295
_exptl_absorpt_correction_type multi-scan
_exptl_absorpt_process_details '(SADABS; Sheldrick, 1996)'
_exptl_crystal_colour Colorless
_exptl_crystal_density_diffrn 1.523
_exptl_crystal_density_method 'not measured'
_exptl_crystal_description 'Triangular block'
_exptl_crystal_F_000 1280
_exptl_crystal_size_max 0.27
_exptl_crystal_size_mid 0.27
_exptl_crystal_size_min 0.27
_refine_diff_density_max 0.422
_refine_diff_density_min -0.502
_refine_ls_extinction_method none
_refine_ls_goodness_of_fit_ref 1.151
_refine_ls_hydrogen_treatment mixed
_refine_ls_matrix_type full
_refine_ls_number_constraints 0
_refine_ls_number_parameters 198
_refine_ls_number_reflns 3059
_refine_ls_number_restraints 4
_refine_ls_restrained_S_all 1.150
_refine_ls_R_factor_all 0.0511
_refine_ls_R_factor_gt 0.0377
_refine_ls_shift/su_max 0.001
_refine_ls_shift/su_mean 0.000
_refine_ls_structure_factor_coef Fsqd
_refine_ls_weighting_details 'calc w=1/[\s^2^(Fo^2^)+(0.0644P)^2^+0.8206P] where P=(Fo^2^+2Fc^2^)/3'
_refine_ls_weighting_scheme calc
_refine_ls_wR_factor_gt 0.1032
_refine_ls_wR_factor_ref 0.1189
_reflns_number_gt 2560
_reflns_number_total 3059
_reflns_threshold_expression I>2\s(I)
_cod_data_source_file bh2187.cif
_cod_data_source_block I
_cod_database_code 2219239
_cod_database_fobs_code 2219239

loop_
_symmetry_equiv_pos_as_xyz
'x, y, z'
'-x+1/2, -y, z+1/2'
'-x, y+1/2, -z+1/2'
'x+1/2, -y+1/2, -z'
'-x, -y, -z'
'x-1/2, y, -z-1/2'
'x, -y-1/2, z-1/2'
'-x-1/2, y-1/2, z'

loop_
_atom_site_type_symbol
_atom_site_label
_atom_site_fract_x
_atom_site_fract_y
_atom_site_fract_z
_atom_site_U_iso_or_equiv
_atom_site_adp_type
_atom_site_calc_flag
_atom_site_refinement_flags
_atom_site_occupancy
S S1 0.49041(5) 0.84948(4) 0.358654(17) 0.01248(14) Uani d . 1
O O1 0.55419(15) 0.74172(13) 0.38508(5) 0.0195(3) Uani d . 1
O O2 0.56209(14) 0.88382(13) 0.31102(5) 0.0163(3) Uani d . 1
O O3 0.34727(14) 0.83294(13) 0.35029(5) 0.0190(3) Uani d . 1
O O4 0.40223(14) 0.52637(13) 0.30853(5) 0.0171(3) Uani d . 1
O O5 0.51261(16) 0.49339(13) 0.38301(5) 0.0199(3) Uani d D 1
H H5O 0.510(3) 0.5747(10) 0.3841(10) 0.034(7) Uiso d D 1
O O6 0.20627(14) 0.17528(13) 0.21695(5) 0.0176(3) Uani d . 1
O O7 0.29656(14) -0.02406(13) 0.22217(5) 0.0163(3) Uani d D 1
H H7O 0.229(2) -0.047(3) 0.2048(10) 0.051(9) Uiso d D 1
N N1 0.37466(17) 0.27383(15) 0.28845(6) 0.0129(3) Uani d D 1
H H1N1 0.402(3) 0.316(2) 0.2610(7) 0.031(7) Uiso d D 1
H H1N2 0.2899(11) 0.296(2) 0.2924(8) 0.014(5) Uiso d D 1
C C1 0.50864(19) 0.98391(18) 0.40013(7) 0.0141(4) Uani d . 1
C C2 0.3995(2) 1.02980(19) 0.42797(8) 0.0187(4) Uani d . 1
H H2 0.3146 0.9879 0.4256 0.022 Uiso calc R 1
C C3 0.4152(2) 1.1376(2) 0.45941(8) 0.0212(4) Uani d . 1
H H3 0.3404 1.1681 0.4788 0.025 Uiso calc R 1
C C4 0.5374(2) 1.20164(19) 0.46306(7) 0.0183(4) Uani d . 1
C C5 0.6471(2) 1.15329(19) 0.43556(8) 0.0191(4) Uani d . 1
H H5 0.7319 1.1952 0.4380 0.023 Uiso calc R 1
C C6 0.6335(2) 1.04440(19) 0.40462(7) 0.0171(4) Uani d . 1
H H6 0.7093 1.0112 0.3866 0.021 Uiso calc R 1
C C7 0.5517(2) 1.3217(2) 0.49545(8) 0.0247(5) Uani d . 1
H H7A 0.4636 1.3631 0.4993 0.037 Uiso calc R 1
H H7B 0.6142 1.3815 0.4785 0.037 Uiso calc R 1
H H7C 0.5868 1.2985 0.5296 0.037 Uiso calc R 1
C C8 0.45172(19) 0.45546(18) 0.34029(7) 0.0137(4) Uani d . 1
C C9 0.45326(19) 0.31071(18) 0.33494(7) 0.0137(4) Uani d . 1
H H9A 0.5472 0.2798 0.3315 0.016 Uiso calc R 1
H H9B 0.4132 0.2705 0.3660 0.016 Uiso calc R 1
C C10 0.3811(2) 0.13288(17) 0.27813(7) 0.0142(4) Uani d . 1
H H10A 0.3570 0.0845 0.3098 0.017 Uiso calc R 1
H H10B 0.4738 0.1085 0.2680 0.017 Uiso calc R 1
C C11 0.28461(19) 0.09925(18) 0.23534(7) 0.0132(4) Uani d . 1

loop_
_atom_site_aniso_label
_atom_site_aniso_U_11
_atom_site_aniso_U_22
_atom_site_aniso_U_33
_atom_site_aniso_U_12
_atom_site_aniso_U_13
_atom_site_aniso_U_23
S1 0.0104(2) 0.0118(2) 0.0153(2) -0.00084(17) -0.00072(16) 0.00057(16)
O1 0.0240(8) 0.0125(7) 0.0221(7) -0.0013(6) -0.0072(6) 0.0031(5)
O2 0.0164(7) 0.0158(7) 0.0168(7) -0.0021(6) 0.0028(5) -0.0016(5)
O3 0.0109(7) 0.0226(8) 0.0233(7) -0.0016(6) -0.0006(6) -0.0024(5)
O4 0.0169(7) 0.0148(7) 0.0197(7) 0.0007(6) -0.0025(5) 0.0007(5)
O5 0.0293(9) 0.0111(7) 0.0192(7) -0.0007(6) -0.0092(6) -0.0014(5)
O6 0.0156(7) 0.0155(7) 0.0217(7) -0.0016(6) -0.0030(5) 0.0033(5)
O7 0.0134(7) 0.0143(7) 0.0211(7) -0.0023(6) -0.0006(6) -0.0043(5)
N1 0.0123(8) 0.0109(8) 0.0154(8) 0.0011(6) -0.0002(6) 0.0000(6)
C1 0.0144(9) 0.0131(9) 0.0149(8) -0.0001(7) -0.0003(7) 0.0010(7)
C2 0.0148(10) 0.0198(10) 0.0215(9) -0.0019(8) 0.0032(8) 0.0004(8)
C3 0.0190(11) 0.0217(10) 0.0228(10) 0.0025(8) 0.0066(8) -0.0020(8)
C4 0.0237(11) 0.0162(10) 0.0150(9) 0.0007(8) -0.0001(8) 0.0004(7)
C5 0.0145(10) 0.0225(10) 0.0202(9) -0.0045(8) 0.0002(8) -0.0023(8)
C6 0.0130(9) 0.0199(10) 0.0183(9) 0.0004(8) 0.0014(7) -0.0027(7)
C7 0.0276(12) 0.0219(11) 0.0247(10) -0.0011(9) 0.0010(9) -0.0067(8)
C8 0.0102(9) 0.0150(9) 0.0161(8) -0.0005(7) 0.0005(7) 0.0004(7)
C9 0.0125(9) 0.0133(9) 0.0152(9) 0.0002(7) -0.0026(7) 0.0000(7)
C10 0.0132(9) 0.0095(8) 0.0200(9) 0.0004(7) -0.0017(7) -0.0009(7)
C11 0.0108(9) 0.0132(9) 0.0157(8) -0.0019(7) 0.0028(7) 0.0012(7)

loop_
_atom_type_symbol
_atom_type_description
_atom_type_scat_dispersion_real
_atom_type_scat_dispersion_imag
_atom_type_scat_source
C C 0.0033 0.0016 'International Tables Vol C Tables 4.2.6.8 and 6.1.1.4'
H H 0.0000 0.0000 'International Tables Vol C Tables 4.2.6.8 and 6.1.1.4'
N N 0.0061 0.0033 'International Tables Vol C Tables 4.2.6.8 and 6.1.1.4'
O O 0.0106 0.0060 'International Tables Vol C Tables 4.2.6.8 and 6.1.1.4'
S S 0.1246 0.1234 'International Tables Vol C Tables 4.2.6.8 and 6.1.1.4'

loop_
_geom_angle_atom_site_label_1
_geom_angle_atom_site_label_2
_geom_angle_atom_site_label_3
_geom_angle
O3 S1 O1 114.00(9)
O3 S1 O2 112.28(8)
O1 S1 O2 111.72(8)
O3 S1 C1 106.53(9)
O1 S1 C1 105.95(9)
O2 S1 C1 105.63(8)
C8 O5 H5O 108.2(18)
C11 O7 H7O 110(2)
C9 N1 C10 112.10(14)
C9 N1 H1N1 111.7(17)
C10 N1 H1N1 109.4(16)
C9 N1 H1N2 110.2(14)
C10 N1 H1N2 108.3(15)
H1N1 N1 H1N2 105(2)
C2 C1 C6 119.85(18)
C2 C1 S1 120.41(15)
C6 C1 S1 119.73(15)
C1 C2 C3 119.53(19)
C1 C2 H2 120.2
C3 C2 H2 120.2
C4 C3 C2 121.46(18)
C4 C3 H3 119.3
C2 C3 H3 119.3
C3 C4 C5 118.49(18)
C3 C4 C7 121.06(19)
C5 C4 C7 120.4(2)
C6 C5 C4 120.68(19)
C6 C5 H5 119.7
C4 C5 H5 119.7
C5 C6 C1 119.93(18)
C5 C6 H6 120.0
C1 C6 H6 120.0
C4 C7 H7A 109.5
C4 C7 H7B 109.5
H7A C7 H7B 109.5
C4 C7 H7C 109.5
H7A C7 H7C 109.5
H7B C7 H7C 109.5
O4 C8 O5 125.13(18)
O4 C8 C9 123.20(17)
O5 C8 C9 111.66(15)
N1 C9 C8 109.01(15)
N1 C9 H9A 109.9
C8 C9 H9A 109.9
N1 C9 H9B 109.9
C8 C9 H9B 109.9
H9A C9 H9B 108.3
N1 C10 C11 109.43(15)
N1 C10 H10A 109.8
C11 C10 H10A 109.8
N1 C10 H10B 109.8
C11 C10 H10B 109.8
H10A C10 H10B 108.2
O6 C11 O7 125.83(17)
O6 C11 C10 123.36(17)
O7 C11 C10 110.79(16)

loop_
_geom_bond_atom_site_label_1
_geom_bond_atom_site_label_2
_geom_bond_distance
S1 O3 1.4478(14)
S1 O1 1.4547(14)
S1 O2 1.4675(13)
S1 C1 1.768(2)
O4 C8 1.207(2)
O5 C8 1.320(2)
O5 H5o 0.840(10)
O6 C11 1.205(2)
O7 C11 1.328(2)
O7 H7o 0.840(10)
N1 C9 1.484(2)
N1 C10 1.486(2)
N1 H1n1 0.880(10)
N1 H1n2 0.880(10)
C1 C2 1.385(3)
C1 C6 1.394(3)
C2 C3 1.391(3)
C2 H2 0.9500
C3 C4 1.386(3)
C3 H3 0.9500
C4 C5 1.394(3)
C4 C7 1.507(3)
C5 C6 1.390(3)
C5 H5 0.9500
C6 H6 0.9500
C7 H7A 0.9800
C7 H7B 0.9800
C7 H7C 0.9800
C8 C9 1.507(3)
C9 H9A 0.9900
C9 H9B 0.9900
C10 C11 1.505(3)
C10 H10A 0.9900
C10 H10B 0.9900

loop_
_geom_hbond_atom_site_label_D
_geom_hbond_atom_site_label_H
_geom_hbond_atom_site_label_A
_geom_hbond_site_symmetry_A
_geom_hbond_distance_DH
_geom_hbond_distance_HA
_geom_hbond_distance_DA
_geom_hbond_angle_DHA
_geom_hbond_publ_flag
N1 H1N1 O2 3_645 0.880(10) 2.020(10) 2.885(2) 167(2) yes
N1 H1N2 O3 8_655 0.880(10) 2.06(2) 2.792(2) 140(2) yes
O5 H5O O1 . 0.840(10) 1.790(10) 2.607(2) 164(3) yes
O7 H7O O2 6_546 0.840(10) 1.850(10) 2.659(2) 160(3) yes

loop_
_geom_torsion_atom_site_label_1
_geom_torsion_atom_site_label_2
_geom_torsion_atom_site_label_3
_geom_torsion_atom_site_label_4
_geom_torsion
O3 S1 C1 C2 16.35(19)
O1 S1 C1 C2 -105.40(17)
O2 S1 C1 C2 135.94(16)
O3 S1 C1 C6 -163.36(15)
O1 S1 C1 C6 74.89(17)
O2 S1 C1 C6 -43.77(18)
C6 C1 C2 C3 1.3(3)
S1 C1 C2 C3 -178.42(15)
C1 C2 C3 C4 0.9(3)
C2 C3 C4 C5 -1.9(3)
C2 C3 C4 C7 177.37(19)
C3 C4 C5 C6 0.9(3)
C7 C4 C5 C6 -178.42(18)
C4 C5 C6 C1 1.2(3)
C2 C1 C6 C5 -2.3(3)
S1 C1 C6 C5 177.39(15)
C10 N1 C9 C8 175.26(15)
O4 C8 C9 N1 -5.4(3)
O5 C8 C9 N1 175.76(15)
C9 N1 C10 C11 172.17(15)
N1 C10 C11 O6 -6.8(3)
N1 C10 C11 O7 174.56(14)

loop_
_cod_related_entry_id
_cod_related_entry_database
_cod_related_entry_code
1 ChemSpider 30655594
